data_7100169
loop_
_publ_author_name
'Craig Rice'
'Christian J. Baylies'
'J. Jeffery'
'T. A. Miller'
'T. Riis-Johanessen'

_publ_section_title
;
A Dinuclear Double Helicate with a Reprogrammable
Pitch Length.
;
_journal_name_full 'Chemical Communications'
_journal_paper_doi 10.1039/b506199g
_journal_year 2005
_chemical_formula_sum 'C82 H83 Cl6 Cu2 Li2 N17 O36 S4'
_chemical_formula_weight 2364.55
_space_group_IT_number 14
_symmetry_cell_setting monoclinic
_symmetry_space_group_name_Hall '-P 2ybc'
_symmetry_space_group_name_H-M 'P 1 21/c 1'
_cell_angle_alpha 90.00
_cell_angle_beta 112.518(5)
_cell_angle_gamma 90.00
_cell_formula_units_Z 4
_cell_length_a 18.9494(16)
_cell_length_b 25.4504(18)
_cell_length_c 22.770(2)
_cell_measurement_temperature 100(2)
_cell_volume 10144.2(14)
_diffrn_ambient_temperature 100(2)
_exptl_crystal_density_diffrn 1.548
_cod_original_sg_symbol_H-M 'P 21/c'
_cod_database_code 7100169

loop_
_symmetry_equiv_pos_as_xyz
'x, y, z'
'-x, y+1/2, -z+1/2'
'-x, -y, -z'
'x, -y-1/2, z-1/2'

loop_
_atom_site_label
_atom_site_type_symbol
_atom_site_fract_x
_atom_site_fract_y
_atom_site_fract_z
_atom_site_U_iso_or_equiv
_atom_site_adp_type
_atom_site_occupancy
_atom_site_symmetry_multiplicity
_atom_site_calc_flag
_atom_site_refinement_flags
_atom_site_disorder_assembly
_atom_site_disorder_group
Cu1 Cu 0.29710(3) 0.94418(2) 0.35835(3) 0.02874(16) Uani 1 1 d . . .
Cu2 Cu 0.17772(4) 0.83941(2) 0.15681(3) 0.03624(18) Uani 1 1 d . . .
Li1 Li -0.1107(10) 0.8095(8) 0.3469(8) 0.118(7) Uani 1 1 d . . .
Li2 Li 0.5794(8) 1.0420(6) 0.1396(7) 0.089(4) Uani 1 1 d . . .
N11 N 0.40022(19) 0.98948(14) 0.38662(17) 0.0334(7) Uani 1 1 d . . .
C12 C 0.4642(2) 0.96163(18) 0.4179(2) 0.0375(9) Uani 1 1 d . . .
C13 C 0.5362(3) 0.9845(2) 0.4401(2) 0.0467(11) Uani 1 1 d . . .
H105 H 0.5806 0.9642 0.4620 0.056 Uiso 1 1 calc R . .
C14 C 0.5418(3) 1.0374(2) 0.4296(3) 0.0525(13) Uani 1 1 d . . .
H104 H 0.5904 1.0540 0.4442 0.063 Uiso 1 1 calc R . .
C15 C 0.4765(3) 1.0663(2) 0.3980(3) 0.0504(12) Uani 1 1 d . . .
H103 H 0.4796 1.1028 0.3905 0.060 Uiso 1 1 calc R . .
C16 C 0.4064(3) 1.04092(18) 0.3774(2) 0.0403(10) Uani 1 1 d . . .
H102 H 0.3612 1.0607 0.3561 0.048 Uiso 1 1 calc R . .
N21 N 0.3746(2) 0.89168(14) 0.39886(17) 0.0329(7) Uani 1 1 d . . .
C22 C 0.3633(2) 0.84152(16) 0.4064(2) 0.0341(9) Uani 1 1 d . . .
S23 S 0.44653(7) 0.80888(5) 0.44850(6) 0.0488(3) Uani 1 1 d . . .
C24 C 0.4970(3) 0.8656(2) 0.4549(2) 0.0475(11) Uani 1 1 d . . .
H108 H 0.5509 0.8686 0.4760 0.057 Uiso 1 1 calc R . .
C25 C 0.4497(2) 0.90570(18) 0.4257(2) 0.0380(9) Uani 1 1 d . . .
N31 N 0.2353(2) 0.85706(13) 0.34223(16) 0.0306(7) Uani 1 1 d . . .
C32 C 0.1626(2) 0.84366(15) 0.3151(2) 0.0327(9) Uani 1 1 d . . .
C33 C 0.1353(3) 0.79361(16) 0.3226(2) 0.0360(9) Uani 1 1 d . . .
C34 C 0.1874(3) 0.75666(16) 0.3604(2) 0.0387(10) Uani 1 1 d . . .
H114 H 0.1710 0.7226 0.3667 0.046 Uiso 1 1 calc R . .
C35 C 0.2633(3) 0.77091(16) 0.3882(2) 0.0362(9) Uani 1 1 d . . .
H113 H 0.3002 0.7465 0.4137 0.043 Uiso 1 1 calc R . .
C36 C 0.2854(2) 0.82093(16) 0.37883(19) 0.0326(8) Uani 1 1 d . . .
N41 N 0.1213(2) 0.89398(13) 0.22005(17) 0.0333(8) Uani 1 1 d . . .
C42 C 0.1102(2) 0.88354(15) 0.2724(2) 0.0344(9) Uani 1 1 d . . .
C43 C 0.0545(3) 0.90950(17) 0.2885(2) 0.0396(10) Uani 1 1 d . . .
C44 C 0.0101(3) 0.94811(17) 0.2469(2) 0.0431(11) Uani 1 1 d . . .
H135 H -0.0277 0.9666 0.2564 0.052 Uiso 1 1 calc R . .
C45 C 0.0219(3) 0.95890(17) 0.1922(2) 0.0401(10) Uani 1 1 d . . .
H136 H -0.0081 0.9846 0.1632 0.048 Uiso 1 1 calc R . .
C46 C 0.0782(2) 0.93176(15) 0.1800(2) 0.0355(9) Uani 1 1 d . . .
N51 N 0.1401(2) 0.90438(14) 0.11220(17) 0.0378(8) Uani 1 1 d . . .
C52 C 0.0967(3) 0.93854(17) 0.1248(2) 0.0386(10) Uani 1 1 d . . .
S53 S 0.06970(7) 0.98876(4) 0.06978(6) 0.0430(3) Uani 1 1 d . . .
C54 C 0.1187(3) 0.96044(19) 0.0287(2) 0.0453(11) Uani 1 1 d . . .
H142 H 0.1210 0.9740 -0.0094 0.054 Uiso 1 1 calc R . .
C55 C 0.1540(3) 0.91580(18) 0.0583(2) 0.0409(10) Uani 1 1 d . . .
N61 N 0.2299(2) 0.83931(14) 0.08762(18) 0.0412(9) Uani 1 1 d . . .
C62 C 0.2054(3) 0.87916(18) 0.0449(2) 0.0414(10) Uani 1 1 d . . .
C63 C 0.2296(3) 0.8841(2) -0.0054(2) 0.0492(12) Uani 1 1 d . . .
H146 H 0.2107 0.9118 -0.0354 0.059 Uiso 1 1 calc R . .
C64 C 0.2807(4) 0.8487(2) -0.0112(3) 0.0564(13) Uani 1 1 d . . .
H147 H 0.2976 0.8515 -0.0453 0.068 Uiso 1 1 calc R . .
C65 C 0.3076(4) 0.8090(2) 0.0328(3) 0.0546(13) Uani 1 1 d . . .
H148 H 0.3442 0.7846 0.0302 0.066 Uiso 1 1 calc R . .
C66 C 0.2803(3) 0.80523(19) 0.0811(2) 0.0470(11) Uani 1 1 d . . .
H149 H 0.2982 0.7773 0.1109 0.056 Uiso 1 1 calc R . .
N71 N 0.24160(19) 0.95377(13) 0.42519(16) 0.0298(7) Uani 1 1 d . . .
C72 C 0.1905(2) 0.99338(16) 0.4105(2) 0.0325(8) Uani 1 1 d . . .
C73 C 0.1517(3) 1.00767(18) 0.4484(2) 0.0410(10) Uani 1 1 d . . .
H246 H 0.1162 1.0359 0.4366 0.049 Uiso 1 1 calc R . .
C74 C 0.1656(3) 0.98003(19) 0.5038(2) 0.0453(11) Uani 1 1 d . . .
H247 H 0.1407 0.9895 0.5314 0.054 Uiso 1 1 calc R . .
C75 C 0.2161(3) 0.93850(19) 0.5186(2) 0.0430(10) Uani 1 1 d . . .
H248 H 0.2248 0.9181 0.5557 0.052 Uiso 1 1 calc R . .
C76 C 0.2540(3) 0.92682(17) 0.4787(2) 0.0353(9) Uani 1 1 d . . .
H249 H 0.2899 0.8988 0.4898 0.042 Uiso 1 1 calc R . .
N81 N 0.22322(18) 0.99921(13) 0.31896(16) 0.0291(7) Uani 1 1 d . . .
C82 C 0.2108(2) 1.02235(15) 0.26454(19) 0.0294(8) Uani 1 1 d . . .
S83 S 0.14123(6) 1.06957(4) 0.24626(5) 0.0362(2) Uani 1 1 d . . .
C84 C 0.1292(3) 1.05667(16) 0.3159(2) 0.0377(10) Uani 1 1 d . . .
H242 H 0.0934 1.0738 0.3293 0.045 Uiso 1 1 calc R . .
C85 C 0.1782(2) 1.01864(15) 0.3489(2) 0.0319(8) Uani 1 1 d . . .
N91 N 0.29012(18) 0.95908(12) 0.24679(15) 0.0280(7) Uani 1 1 d . . .
C92 C 0.3306(2) 0.93910(15) 0.21586(19) 0.0298(8) Uani 1 1 d . . .
C93 C 0.3378(2) 0.96528(18) 0.1636(2) 0.0355(9) Uani 1 1 d . . .
C94 C 0.2983(2) 1.01129(17) 0.1421(2) 0.0370(9) Uani 1 1 d . . .
H235 H 0.3009 1.0288 0.1062 0.044 Uiso 1 1 calc R . .
C95 C 0.2548(2) 1.03172(17) 0.1735(2) 0.0342(9) Uani 1 1 d . . .
H236 H 0.2268 1.0634 0.1594 0.041 Uiso 1 1 calc R . .
C96 C 0.2528(2) 1.00488(15) 0.22601(19) 0.0296(8) Uani 1 1 d . . .
N101 N 0.3141(2) 0.84751(13) 0.22989(16) 0.0313(7) Uani 1 1 d . . .
C102 C 0.3637(2) 0.88618(16) 0.23870(19) 0.0320(8) Uani 1 1 d . . .
C103 C 0.4426(3) 0.87930(17) 0.2709(2) 0.0365(9) Uani 1 1 d . . .
C104 C 0.4701(3) 0.82911(19) 0.2932(2) 0.0438(10) Uani 1 1 d . . .
H214 H 0.5233 0.8230 0.3149 0.053 Uiso 1 1 calc R . .
C105 C 0.4181(3) 0.78874(17) 0.2827(2) 0.0418(10) Uani 1 1 d . . .
H213 H 0.4352 0.7542 0.2970 0.050 Uiso 1 1 calc R . .
C106 C 0.3408(3) 0.79875(16) 0.2513(2) 0.0348(9) Uani 1 1 d . . .
N111 N 0.2105(2) 0.77278(13) 0.19930(17) 0.0358(8) Uani 1 1 d . . .
C112 C 0.2802(3) 0.75990(16) 0.2364(2) 0.0369(9) Uani 1 1 d . . .
S113 S 0.28586(7) 0.69582(4) 0.26205(6) 0.0445(3) Uani 1 1 d . . .
C114 C 0.1894(3) 0.68818(17) 0.2207(2) 0.0451(11) Uani 1 1 d . . .
H208 H 0.1617 0.6569 0.2197 0.054 Uiso 1 1 calc R . .
C115 C 0.1585(3) 0.73311(16) 0.1897(2) 0.0395(10) Uani 1 1 d . . .
N121 N 0.0708(2) 0.79777(15) 0.12974(19) 0.0416(9) Uani 1 1 d . . .
C122 C 0.0796(3) 0.74709(17) 0.1498(2) 0.0433(10) Uani 1 1 d . . .
C123 C 0.0185(3) 0.7129(2) 0.1333(3) 0.0548(13) Uani 1 1 d . . .
H205 H 0.0255 0.6773 0.1469 0.066 Uiso 1 1 calc R . .
C124 C -0.0534(3) 0.7319(2) 0.0962(3) 0.0637(15) Uani 1 1 d . . .
H204 H -0.0963 0.7091 0.0839 0.076 Uiso 1 1 calc R . .
C125 C -0.0631(3) 0.7829(2) 0.0772(3) 0.0589(14) Uani 1 1 d . . .
H203 H -0.1125 0.7961 0.0525 0.071 Uiso 1 1 calc R . .
C126 C 0.0008(3) 0.8155(2) 0.0946(2) 0.0493(12) Uani 1 1 d . . .
H202 H -0.0055 0.8511 0.0811 0.059 Uiso 1 1 calc R . .
O200 O 0.06029(19) 0.78658(12) 0.28947(18) 0.0492(8) Uani 1 1 d D . .
C201 C 0.0246(3) 0.74042(19) 0.3025(3) 0.0497(12) Uani 1 1 d D . .
H11A H 0.0269 0.7412 0.3467 0.060 Uiso 1 1 calc R . .
H11B H 0.0505 0.7082 0.2967 0.060 Uiso 1 1 calc R . .
C202 C -0.0566(3) 0.7417(2) 0.2560(3) 0.0622(15) Uani 1 1 d D . .
H12A H -0.0576 0.7409 0.2123 0.075 Uiso 1 1 calc R A .
H12B H -0.0834 0.7099 0.2619 0.075 Uiso 1 1 calc R . .
O203 O -0.0956(3) 0.7864(2) 0.2632(2) 0.0817(14) Uani 1 1 d D A .
C20A C -0.1291(9) 0.8224(6) 0.2141(7) 0.083(4) Uiso 0.50 1 d PDU A 1
H12C H -0.1344 0.8072 0.1726 0.100 Uiso 0.50 1 calc PR A 1
H12D H -0.0985 0.8550 0.2214 0.100 Uiso 0.50 1 calc PR A 1
C21A C -0.2073(10) 0.8332(9) 0.2163(8) 0.109(6) Uiso 0.50 1 d PDU A 1
H12E H -0.2361 0.8003 0.2142 0.131 Uiso 0.50 1 calc PR A 1
H12F H -0.2382 0.8571 0.1817 0.131 Uiso 0.50 1 calc PR A 1
O22A O -0.1828(5) 0.8597(4) 0.2824(4) 0.073(2) Uiso 0.50 1 d PDU A 1
C23A C -0.2555(7) 0.8536(7) 0.2924(7) 0.076(4) Uiso 0.50 1 d PDU A 1
H12G H -0.2717 0.8164 0.2893 0.091 Uiso 0.50 1 calc PR A 1
H12H H -0.2971 0.8749 0.2619 0.091 Uiso 0.50 1 calc PR A 1
C24A C -0.2312(10) 0.8747(6) 0.3610(6) 0.088(4) Uiso 0.50 1 d PDU A 1
H12I H -0.2040 0.9087 0.3664 0.105 Uiso 0.50 1 calc PR A 1
H12J H -0.2754 0.8786 0.3736 0.105 Uiso 0.50 1 calc PR A 1
C20B C -0.1624(8) 0.8002(6) 0.2056(6) 0.080(4) Uiso 0.50 1 d PDU A 2
H12K H -0.2037 0.7740 0.1974 0.096 Uiso 0.50 1 calc PR A 2
H12L H -0.1482 0.8018 0.1680 0.096 Uiso 0.50 1 calc PR A 2
C21B C -0.1878(8) 0.8542(5) 0.2196(6) 0.061(3) Uiso 0.50 1 d PDU A 2
H12M H -0.2287 0.8702 0.1826 0.073 Uiso 0.50 1 calc PR A 2
H12N H -0.1449 0.8791 0.2388 0.073 Uiso 0.50 1 calc PR A 2
O22B O -0.2169(10) 0.8299(6) 0.2682(8) 0.137(5) Uiso 0.50 1 d PDU A 2
C23B C -0.2394(11) 0.8775(6) 0.2962(8) 0.084(4) Uiso 0.50 1 d PDU A 2
H12O H -0.2856 0.8950 0.2658 0.100 Uiso 0.50 1 calc PR A 2
H12P H -0.1973 0.9032 0.3136 0.100 Uiso 0.50 1 calc PR A 2
C24B C -0.2551(9) 0.8471(9) 0.3487(8) 0.112(6) Uiso 0.50 1 d PDU A 2
H12Q H -0.2831 0.8696 0.3680 0.135 Uiso 0.50 1 calc PR A 2
H12R H -0.2862 0.8154 0.3308 0.135 Uiso 0.50 1 calc PR A 2
O214 O -0.1796(4) 0.8322(3) 0.3967(3) 0.122(2) Uani 1 1 d D A .
C215 C -0.1277(6) 0.8583(4) 0.4558(5) 0.107(3) Uani 1 1 d . . .
H12S H -0.1295 0.8969 0.4500 0.129 Uiso 1 1 calc R A .
H12T H -0.1431 0.8499 0.4917 0.129 Uiso 1 1 calc R . .
C216 C -0.0523(6) 0.8391(3) 0.4685(5) 0.094(3) Uani 1 1 d . A .
H12U H -0.0154 0.8557 0.5075 0.113 Uiso 1 1 calc R . .
H12V H -0.0505 0.8006 0.4751 0.113 Uiso 1 1 calc R . .
O217 O -0.0328(3) 0.85141(18) 0.4155(3) 0.0831(14) Uani 1 1 d . A .
C218 C -0.0029(5) 0.9044(3) 0.4215(3) 0.0745(18) Uani 1 1 d . . .
H13A H -0.0334 0.9280 0.4372 0.089 Uiso 1 1 calc R A .
H13B H 0.0506 0.9049 0.4527 0.089 Uiso 1 1 calc R . .
C219 C -0.0055(4) 0.9232(2) 0.3608(3) 0.0603(14) Uani 1 1 d . A .
H13C H 0.0052 0.9614 0.3633 0.072 Uiso 1 1 calc R . .
H13D H -0.0570 0.9173 0.3278 0.072 Uiso 1 1 calc R . .
O220 O 0.0509(2) 0.89536(13) 0.34426(17) 0.0488(8) Uani 1 1 d . . .
O300 O 0.3827(2) 0.94084(13) 0.13742(16) 0.0453(8) Uani 1 1 d . . .
C301 C 0.3893(4) 0.9669(3) 0.0830(3) 0.0616(15) Uani 1 1 d . . .
H23C H 0.4038 1.0041 0.0936 0.074 Uiso 1 1 calc R . .
H23D H 0.3393 0.9661 0.0467 0.074 Uiso 1 1 calc R . .
C302 C 0.4475(5) 0.9404(4) 0.0651(4) 0.093(3) Uani 1 1 d D . .
H23A H 0.4484 0.9024 0.0747 0.112 Uiso 1 1 calc R E .
H23B H 0.4344 0.9444 0.0188 0.112 Uiso 1 1 calc R . .
O303 O 0.5203(3) 0.9626(3) 0.0992(3) 0.118(2) Uani 1 1 d D B .
C30A C 0.5816(8) 0.9303(8) 0.1196(10) 0.21(2) Uani 0.30 1 d PDU B 1
H22M H 0.5672 0.8960 0.0977 0.255 Uiso 0.30 1 calc PR B 1
H22N H 0.5970 0.9241 0.1658 0.255 Uiso 0.30 1 calc PR B 1
C30B C 0.5685(6) 0.9335(6) 0.0734(6) 0.122(6) Uani 0.70 1 d PDU B 2
H22K H 0.5646 0.8953 0.0794 0.146 Uiso 0.70 1 calc PR B 2
H22L H 0.5530 0.9408 0.0275 0.146 Uiso 0.70 1 calc PR B 2
C306 C 0.6450(6) 0.9514(3) 0.1080(6) 0.108(3) Uani 1 1 d D . .
H22O H 0.6922 0.9409 0.1439 0.130 Uiso 0.50 1 calc PR B 1
H22P H 0.6461 0.9342 0.0694 0.130 Uiso 0.50 1 calc PR B 1
H22Q H 0.6789 0.9345 0.0896 0.130 Uiso 0.50 1 d PR B 2
H22R H 0.6658 0.9435 0.1541 0.130 Uiso 0.50 1 d PR B 2
O307 O 0.6485(3) 1.0065(2) 0.0999(2) 0.0777(13) Uani 1 1 d D B .
C308 C 0.7215(4) 1.0254(3) 0.1327(4) 0.080(2) Uani 1 1 d . . .
H22I H 0.7253 1.0613 0.1173 0.095 Uiso 1 1 calc R B .
H22J H 0.7584 1.0028 0.1232 0.095 Uiso 1 1 calc R . .
C309 C 0.7431(4) 1.0271(4) 0.2030(4) 0.091(2) Uani 1 1 d . B .
H22G H 0.7558 0.9915 0.2214 0.109 Uiso 1 1 calc R . .
H22H H 0.7880 1.0502 0.2232 0.109 Uiso 1 1 calc R . .
O310 O 0.6778(3) 1.0476(2) 0.2128(2) 0.0727(12) Uani 1 1 d D B .
C311 C 0.6933(5) 1.0568(3) 0.2785(3) 0.079(2) Uani 1 1 d D . .
H22E H 0.7348 1.0831 0.2947 0.095 Uiso 1 1 calc R E .
H22F H 0.6472 1.0724 0.2819 0.095 Uiso 1 1 calc R . .
C312 C 0.7148(4) 1.0116(4) 0.3189(4) 0.091(3) Uani 1 1 d D . .
H22C H 0.7676 1.0018 0.3248 0.109 Uiso 1 1 calc R . .
H22D H 0.7153 1.0215 0.3611 0.109 Uiso 1 1 calc R . .
O313 O 0.6669(3) 0.9665(2) 0.2967(3) 0.0800(13) Uani 1 1 d . . .
C314 C 0.5953(4) 0.9722(3) 0.2951(4) 0.077(2) Uani 1 1 d D . .
H22A H 0.5620 0.9885 0.2544 0.092 Uiso 1 1 calc R . .
H22B H 0.5958 0.9951 0.3304 0.092 Uiso 1 1 calc R . .
C315 C 0.5659(3) 0.9185(2) 0.3014(3) 0.0589(14) Uani 1 1 d D . .
H21A H 0.5802 0.8926 0.2755 0.071 Uiso 1 1 calc R E .
H21B H 0.5872 0.9069 0.3464 0.071 Uiso 1 1 calc R . .
O316 O 0.48482(18) 0.92350(13) 0.27922(17) 0.0436(7) Uani 1 1 d . . .
Cl1 Cl 0.36836(10) 0.66906(5) 0.12057(7) 0.0667(4) Uani 1 1 d . . .
O1A O 0.3590(4) 0.6792(2) 0.0574(3) 0.102(2) Uani 1 1 d . . .
O1B O 0.2885(3) 0.6687(2) 0.1194(3) 0.0920(16) Uani 1 1 d . . .
O1C O 0.4023(3) 0.70917(18) 0.1628(2) 0.0879(16) Uani 1 1 d . . .
O1D O 0.3936(3) 0.61843(17) 0.1408(3) 0.0908(17) Uani 1 1 d . . .
Cl2 Cl 0.17927(7) 0.41767(5) 0.47105(7) 0.0500(3) Uani 1 1 d . . .
O2A O 0.2222(2) 0.46479(15) 0.4784(2) 0.0581(9) Uani 1 1 d . . .
O2B O 0.1858(3) 0.3861(2) 0.4222(3) 0.101(2) Uani 1 1 d . . .
O2C O 0.2098(3) 0.3902(2) 0.5308(3) 0.0882(15) Uani 1 1 d . . .
O2D O 0.1004(2) 0.42965(15) 0.45774(19) 0.0567(9) Uani 1 1 d . . .
Cl3 Cl 0.07771(6) 0.90692(4) 0.82536(5) 0.0394(2) Uani 1 1 d D . .
O3A O 0.0895(3) 0.95198(17) 0.7929(3) 0.0804(14) Uani 1 1 d D . .
O3B O 0.0692(3) 0.92571(19) 0.88131(19) 0.0714(12) Uani 1 1 d D . .
O3C O 0.0103(2) 0.88234(16) 0.7844(2) 0.0716(13) Uani 1 1 d D . .
O3D O 0.14168(19) 0.87219(12) 0.84021(17) 0.0484(8) Uani 1 1 d D . .
Cl4 Cl 0.06168(7) 0.93602(4) 0.61161(6) 0.0445(3) Uani 1 1 d . . .
O4A O 0.1104(2) 0.89733(15) 0.6031(2) 0.0634(11) Uani 1 1 d . . .
O4B O 0.0089(3) 0.91438(19) 0.6344(3) 0.0969(19) Uani 1 1 d . . .
O4C O 0.0190(3) 0.9611(2) 0.5538(3) 0.101(2) Uani 1 1 d . . .
O4D O 0.1041(4) 0.9781(3) 0.6475(5) 0.158(4) Uani 1 1 d . . .
Cl5A Cl 0.28876(18) 0.14650(13) 0.4219(2) 0.0794(10) Uani 0.50 1 d PD C 1
O5A O 0.3166(3) 0.0964(2) 0.4525(3) 0.0972(17) Uani 0.50 1 d PD C 1
O5B O 0.2194(6) 0.1613(7) 0.4260(8) 0.109(5) Uani 0.50 1 d PD C 1
O5C O 0.3440(6) 0.1846(4) 0.4472(7) 0.123(6) Uani 0.50 1 d PD C 1
O5D O 0.2792(7) 0.1381(5) 0.3559(5) 0.104(4) Uani 0.50 1 d PD C 1
Cl5B Cl 0.28621(15) 0.12351(14) 0.4839(2) 0.0830(12) Uani 0.50 1 d PD D 2
O5E O 0.3166(3) 0.0964(2) 0.4525(3) 0.0972(17) Uani 0.50 1 d PD D 2
O5F O 0.2081(6) 0.1347(6) 0.4475(8) 0.099(5) Uani 0.50 1 d PD D 2
O5G O 0.3282(6) 0.1631(5) 0.5217(8) 0.126(5) Uani 0.50 1 d PD D 2
O5H O 0.2867(8) 0.0874(6) 0.5359(6) 0.132(5) Uani 0.50 1 d PD D 2
Cl6A Cl 0.54048(10) 1.15812(7) 0.07277(9) 0.0743(4) Uiso 0.50 1 d PD E 1
O6A O 0.5084(6) 1.1830(4) 0.1111(5) 0.080 Uiso 0.50 1 d PD E 1
O6B O 0.5428(6) 1.1030(3) 0.0743(5) 0.080 Uiso 0.50 1 d PD E 1
O6C O 0.6054(5) 1.1857(4) 0.0821(5) 0.080 Uiso 0.50 1 d PD E 1
O6D O 0.5083(6) 1.1753(4) 0.0063(4) 0.080 Uiso 0.50 1 d PD E 1
Cl6B Cl 0.54048(10) 1.15812(7) 0.07277(9) 0.0743(4) Uiso 0.50 1 d PD E 2
O6E O 0.5542(6) 1.1836(4) 0.1306(4) 0.080 Uiso 0.50 1 d PD E 2
O6F O 0.5837(6) 1.1103(4) 0.0878(5) 0.080 Uiso 0.50 1 d PD E 2
O6G O 0.5682(6) 1.1851(4) 0.0321(5) 0.080 Uiso 0.50 1 d PD E 2
O6H O 0.4607(5) 1.1526(4) 0.0393(5) 0.080 Uiso 0.50 1 d PD E 2
N400 N 0.5072(5) 1.0685(4) 0.1810(4) 0.115(3) Uani 1 1 d . E .
C401 C 0.4795(5) 1.1009(5) 0.2008(5) 0.100(3) Uani 1 1 d . . .
C402 C 0.4438(6) 1.1415(6) 0.2230(6) 0.142(5) Uani 1 1 d . E .
H73A H 0.4210 1.1674 0.1892 0.213 Uiso 1 1 calc R . .
H73B H 0.4820 1.1587 0.2601 0.213 Uiso 1 1 calc R . .
H73C H 0.4038 1.1261 0.2351 0.213 Uiso 1 1 calc R . .
N403 N -0.0993(4) 0.7305(3) 0.3784(3) 0.098(2) Uani 1 1 d . A .
C404 C -0.0825(4) 0.6880(3) 0.3980(3) 0.0723(17) Uani 1 1 d . . .
C405 C -0.0592(5) 0.6365(3) 0.4237(4) 0.079(2) Uani 1 1 d . A .
H83A H -0.0629 0.6122 0.3893 0.119 Uiso 1 1 calc R . .
H83B H -0.0926 0.6243 0.4449 0.119 Uiso 1 1 calc R . .
H83C H -0.0063 0.6377 0.4546 0.119 Uiso 1 1 calc R . .
N406 N 0.0823(3) 0.7200(2) 0.4893(3) 0.0741(15) Uani 1 1 d . . .
C407 C 0.1100(3) 0.7592(2) 0.4915(3) 0.0553(13) Uani 1 1 d . . .
C408 C 0.1457(4) 0.8107(2) 0.4937(3) 0.0658(16) Uani 1 1 d . . .
H90A H 0.1225 0.8278 0.4520 0.099 Uiso 1 1 calc R . .
H90B H 0.2006 0.8061 0.5044 0.099 Uiso 1 1 calc R . .
H90C H 0.1378 0.8326 0.5260 0.099 Uiso 1 1 calc R . .

loop_
_atom_site_aniso_label
_atom_site_aniso_U_11
_atom_site_aniso_U_22
_atom_site_aniso_U_33
_atom_site_aniso_U_23
_atom_site_aniso_U_13
_atom_site_aniso_U_12
Cu1 0.0287(3) 0.0288(3) 0.0291(3) 0.0011(2) 0.0114(2) 0.0026(2)
Cu2 0.0445(4) 0.0288(3) 0.0317(4) 0.0018(2) 0.0104(3) 0.0000(2)
Li1 0.116(11) 0.162(15) 0.092(10) 0.060(10) 0.057(9) 0.099(12)
Li2 0.086(8) 0.105(10) 0.082(9) 0.013(7) 0.038(7) 0.003(7)
N11 0.0295(17) 0.0385(18) 0.0331(19) -0.0029(14) 0.0129(14) -0.0021(14)
C12 0.032(2) 0.047(2) 0.032(2) -0.0020(18) 0.0104(18) 0.0010(18)
C13 0.033(2) 0.067(3) 0.038(3) 0.000(2) 0.0115(19) -0.005(2)
C14 0.038(2) 0.067(3) 0.048(3) 0.000(2) 0.012(2) -0.016(2)
C15 0.052(3) 0.048(3) 0.050(3) 0.000(2) 0.018(2) -0.015(2)
C16 0.040(2) 0.042(2) 0.039(3) 0.0003(19) 0.0140(19) -0.0027(19)
N21 0.0331(17) 0.0356(18) 0.0295(19) 0.0002(14) 0.0115(14) 0.0032(14)
C22 0.039(2) 0.034(2) 0.027(2) 0.0019(15) 0.0096(17) 0.0071(17)
S23 0.0438(6) 0.0440(6) 0.0479(7) 0.0098(5) 0.0058(5) 0.0139(5)
C24 0.036(2) 0.057(3) 0.040(3) 0.002(2) 0.003(2) 0.006(2)
C25 0.032(2) 0.047(2) 0.031(2) -0.0023(18) 0.0082(17) 0.0032(18)
N31 0.0401(19) 0.0268(16) 0.0239(17) 0.0005(12) 0.0111(14) 0.0065(14)
C32 0.041(2) 0.0260(19) 0.029(2) -0.0003(15) 0.0113(18) 0.0067(16)
C33 0.041(2) 0.0269(19) 0.037(2) -0.0037(16) 0.0110(19) 0.0021(17)
C34 0.050(3) 0.0251(19) 0.042(3) 0.0029(17) 0.019(2) 0.0024(17)
C35 0.043(2) 0.032(2) 0.033(2) 0.0052(16) 0.0132(18) 0.0071(17)
C36 0.042(2) 0.031(2) 0.025(2) 0.0029(15) 0.0124(17) 0.0073(17)
N41 0.0365(18) 0.0248(16) 0.0311(19) -0.0015(13) 0.0045(15) 0.0012(13)
C42 0.036(2) 0.0234(18) 0.038(2) -0.0031(16) 0.0078(18) 0.0024(16)
C43 0.045(2) 0.032(2) 0.041(3) -0.0028(18) 0.015(2) 0.0026(18)
C44 0.041(2) 0.032(2) 0.052(3) -0.0027(19) 0.013(2) 0.0057(18)
C45 0.040(2) 0.030(2) 0.041(3) 0.0015(17) 0.0052(19) 0.0033(17)
C46 0.036(2) 0.0261(19) 0.035(2) 0.0007(16) 0.0032(18) -0.0004(16)
N51 0.043(2) 0.0337(18) 0.030(2) 0.0016(14) 0.0071(16) 0.0008(15)
C52 0.038(2) 0.035(2) 0.033(2) 0.0023(17) 0.0017(18) -0.0040(17)
S53 0.0426(6) 0.0364(5) 0.0378(6) 0.0091(4) 0.0017(5) 0.0021(4)
C54 0.048(3) 0.044(2) 0.034(3) 0.0073(19) 0.004(2) -0.007(2)
C55 0.043(2) 0.043(2) 0.028(2) 0.0022(18) 0.0032(18) -0.0106(19)
N61 0.054(2) 0.0379(19) 0.029(2) -0.0018(15) 0.0135(17) -0.0050(17)
C62 0.047(3) 0.039(2) 0.030(2) -0.0012(17) 0.0055(19) -0.0036(19)
C63 0.060(3) 0.054(3) 0.027(2) 0.003(2) 0.010(2) -0.005(2)
C64 0.072(4) 0.062(3) 0.038(3) -0.004(2) 0.024(3) -0.004(3)
C65 0.072(4) 0.051(3) 0.042(3) -0.005(2) 0.023(3) 0.004(3)
C66 0.062(3) 0.040(2) 0.037(3) -0.0044(19) 0.017(2) 0.005(2)
N71 0.0323(17) 0.0301(16) 0.0280(18) -0.0029(13) 0.0125(14) -0.0011(13)
C72 0.037(2) 0.0307(19) 0.034(2) -0.0043(16) 0.0176(18) -0.0019(16)
C73 0.046(2) 0.037(2) 0.049(3) -0.0040(19) 0.028(2) 0.0049(19)
C74 0.057(3) 0.048(3) 0.041(3) -0.004(2) 0.030(2) -0.002(2)
C75 0.053(3) 0.045(2) 0.037(3) -0.0006(19) 0.024(2) -0.006(2)
C76 0.038(2) 0.034(2) 0.032(2) -0.0016(17) 0.0122(18) -0.0021(17)
N81 0.0293(16) 0.0287(16) 0.0303(18) -0.0025(13) 0.0125(14) -0.0006(13)
C82 0.0304(19) 0.0249(18) 0.032(2) 0.0014(15) 0.0111(16) 0.0008(15)
S83 0.0392(5) 0.0292(5) 0.0414(6) 0.0061(4) 0.0169(5) 0.0079(4)
C84 0.039(2) 0.032(2) 0.047(3) -0.0009(18) 0.022(2) 0.0051(17)
C85 0.033(2) 0.0288(19) 0.037(2) -0.0044(16) 0.0168(17) -0.0008(16)
N91 0.0307(16) 0.0280(16) 0.0241(17) -0.0007(12) 0.0093(13) -0.0005(13)
C92 0.0304(19) 0.0301(19) 0.028(2) -0.0016(15) 0.0103(16) -0.0003(15)
C93 0.037(2) 0.044(2) 0.027(2) -0.0007(17) 0.0142(17) -0.0029(18)
C94 0.039(2) 0.040(2) 0.032(2) 0.0076(17) 0.0130(18) -0.0029(18)
C95 0.035(2) 0.036(2) 0.031(2) 0.0061(16) 0.0126(17) 0.0003(17)
C96 0.0301(19) 0.0291(19) 0.030(2) 0.0015(15) 0.0119(16) -0.0015(15)
N101 0.0400(19) 0.0300(16) 0.0257(18) 0.0002(13) 0.0148(15) 0.0047(14)
C102 0.037(2) 0.035(2) 0.026(2) -0.0024(16) 0.0149(17) 0.0037(17)
C103 0.039(2) 0.036(2) 0.038(2) 0.0008(17) 0.0178(19) 0.0052(17)
C104 0.039(2) 0.043(2) 0.047(3) 0.003(2) 0.014(2) 0.0098(19)
C105 0.049(3) 0.033(2) 0.043(3) 0.0029(18) 0.017(2) 0.0123(19)
C106 0.045(2) 0.031(2) 0.031(2) 0.0000(16) 0.0177(18) 0.0059(17)
N111 0.046(2) 0.0282(17) 0.0327(19) 0.0003(14) 0.0151(16) -0.0001(15)
C112 0.051(3) 0.029(2) 0.034(2) -0.0014(16) 0.020(2) 0.0052(18)
S113 0.0606(7) 0.0270(5) 0.0476(7) 0.0033(4) 0.0228(6) 0.0069(5)
C114 0.064(3) 0.028(2) 0.050(3) -0.0032(18) 0.029(2) -0.001(2)
C115 0.054(3) 0.029(2) 0.036(2) -0.0060(17) 0.019(2) -0.0042(18)
N121 0.046(2) 0.0359(19) 0.038(2) -0.0049(15) 0.0113(17) -0.0050(16)
C122 0.053(3) 0.033(2) 0.046(3) -0.0102(19) 0.020(2) -0.0041(19)
C123 0.058(3) 0.037(2) 0.073(4) -0.015(2) 0.029(3) -0.010(2)
C124 0.051(3) 0.055(3) 0.083(4) -0.020(3) 0.024(3) -0.017(3)
C125 0.047(3) 0.058(3) 0.065(4) -0.014(3) 0.014(3) -0.004(2)
C126 0.052(3) 0.044(3) 0.043(3) -0.007(2) 0.008(2) -0.001(2)
O200 0.0411(17) 0.0294(15) 0.066(2) -0.0024(14) 0.0082(16) -0.0009(13)
C201 0.048(3) 0.038(2) 0.061(3) -0.002(2) 0.019(2) -0.005(2)
C202 0.054(3) 0.055(3) 0.074(4) -0.015(3) 0.021(3) -0.006(3)
O203 0.060(3) 0.110(4) 0.070(3) 0.006(3) 0.020(2) 0.025(3)
O214 0.094(4) 0.165(6) 0.111(5) 0.046(5) 0.045(4) 0.064(4)
C215 0.118(8) 0.099(6) 0.110(8) 0.010(5) 0.050(6) 0.015(6)
C216 0.113(7) 0.090(5) 0.105(7) -0.014(5) 0.072(6) -0.012(5)
O217 0.128(4) 0.058(2) 0.091(4) -0.003(2) 0.071(3) -0.006(3)
C218 0.101(5) 0.058(4) 0.067(4) -0.004(3) 0.035(4) 0.009(3)
C219 0.073(4) 0.054(3) 0.065(4) 0.001(3) 0.039(3) 0.012(3)
O220 0.062(2) 0.0376(17) 0.052(2) 0.0024(14) 0.0265(17) 0.0123(15)
O300 0.0510(19) 0.056(2) 0.0365(18) 0.0028(14) 0.0259(15) 0.0103(15)
C301 0.066(3) 0.093(4) 0.040(3) 0.011(3) 0.036(3) 0.014(3)
C302 0.098(6) 0.121(7) 0.079(5) -0.028(5) 0.055(5) -0.030(5)
O303 0.057(3) 0.170(6) 0.121(5) 0.021(5) 0.025(3) -0.033(4)
C30A 0.23(3) 0.23(3) 0.09(2) -0.06(3) -0.04(3) -0.03(3)
C30B 0.110(9) 0.194(14) 0.089(9) -0.072(10) 0.069(8) -0.087(10)
C306 0.121(7) 0.080(5) 0.166(10) 0.012(6) 0.102(8) -0.004(5)
O307 0.074(3) 0.082(3) 0.086(3) -0.006(2) 0.040(3) -0.014(2)
C308 0.067(4) 0.100(5) 0.082(5) -0.002(4) 0.041(4) -0.012(4)
C309 0.058(4) 0.139(7) 0.076(5) -0.002(5) 0.026(4) -0.014(4)
O310 0.066(3) 0.097(3) 0.062(3) 0.004(2) 0.033(2) -0.007(2)
C311 0.096(5) 0.083(5) 0.060(4) -0.015(3) 0.033(4) -0.041(4)
C312 0.083(5) 0.120(6) 0.069(5) -0.011(4) 0.029(4) -0.054(5)
O313 0.080(3) 0.082(3) 0.089(3) -0.009(3) 0.045(3) -0.026(2)
C314 0.056(4) 0.061(4) 0.121(6) -0.013(4) 0.042(4) -0.014(3)
C315 0.040(3) 0.055(3) 0.081(4) -0.004(3) 0.023(3) -0.001(2)
O316 0.0359(16) 0.0424(17) 0.052(2) -0.0020(14) 0.0160(15) -0.0023(13)
Cl1 0.0942(11) 0.0422(6) 0.0524(8) -0.0156(5) 0.0156(7) 0.0088(7)
O1A 0.164(6) 0.089(3) 0.075(3) -0.031(3) 0.071(4) -0.060(4)
O1B 0.077(3) 0.111(4) 0.085(4) -0.017(3) 0.028(3) 0.010(3)
O1C 0.127(4) 0.058(3) 0.067(3) -0.021(2) 0.024(3) 0.007(3)
O1D 0.125(4) 0.046(2) 0.137(5) -0.005(3) 0.091(4) 0.012(2)
Cl2 0.0504(6) 0.0421(6) 0.0617(8) -0.0095(5) 0.0262(6) -0.0024(5)
O2A 0.055(2) 0.057(2) 0.068(3) -0.0140(18) 0.0308(19) -0.0134(17)
O2B 0.099(4) 0.099(4) 0.128(5) -0.068(4) 0.068(4) -0.029(3)
O2C 0.078(3) 0.083(3) 0.100(4) 0.029(3) 0.031(3) 0.013(3)
O2D 0.048(2) 0.053(2) 0.065(2) -0.0112(17) 0.0168(18) -0.0074(16)
Cl3 0.0428(6) 0.0358(5) 0.0394(6) -0.0005(4) 0.0155(4) 0.0057(4)
O3A 0.089(3) 0.053(2) 0.117(4) 0.036(2) 0.060(3) 0.023(2)
O3B 0.085(3) 0.084(3) 0.045(2) 0.002(2) 0.025(2) 0.030(2)
O3C 0.048(2) 0.057(2) 0.081(3) -0.016(2) -0.007(2) 0.0192(18)
O3D 0.0459(18) 0.0336(16) 0.056(2) 0.0000(14) 0.0086(16) 0.0076(14)
Cl4 0.0484(6) 0.0433(6) 0.0460(7) 0.0059(4) 0.0228(5) 0.0103(5)
O4A 0.065(2) 0.054(2) 0.085(3) 0.015(2) 0.044(2) 0.0229(18)
O4B 0.124(4) 0.069(3) 0.150(5) 0.032(3) 0.112(4) 0.034(3)
O4C 0.107(4) 0.127(5) 0.095(4) 0.057(3) 0.066(3) 0.062(4)
O4D 0.077(4) 0.106(5) 0.251(10) -0.095(6) 0.018(5) 0.006(3)
Cl5A 0.0520(16) 0.0687(19) 0.099(3) -0.0083(17) 0.0079(16) 0.0082(14)
O5A 0.071(3) 0.098(4) 0.112(4) 0.011(3) 0.023(3) 0.015(3)
O5B 0.052(6) 0.155(16) 0.112(11) -0.013(10) 0.023(6) 0.035(8)
O5C 0.072(7) 0.069(6) 0.161(12) -0.031(7) -0.030(7) 0.006(5)
O5D 0.095(8) 0.125(10) 0.085(8) -0.005(7) 0.025(6) 0.021(7)
Cl5B 0.0321(13) 0.0726(19) 0.130(3) -0.036(2) 0.0155(16) 0.0031(12)
O5E 0.071(3) 0.098(4) 0.112(4) 0.011(3) 0.023(3) 0.015(3)
O5F 0.051(6) 0.104(10) 0.134(14) -0.007(8) 0.025(7) 0.017(6)
O5G 0.070(7) 0.117(10) 0.189(15) -0.041(10) 0.048(8) 0.019(7)
O5H 0.099(9) 0.158(14) 0.106(10) -0.014(10) 0.002(8) 0.008(9)
N400 0.098(5) 0.158(8) 0.105(6) 0.020(5) 0.057(5) 0.023(5)
C401 0.072(5) 0.139(8) 0.090(6) 0.009(6) 0.034(5) 0.004(5)
C402 0.084(6) 0.177(12) 0.151(11) -0.035(9) 0.029(7) 0.008(7)
N403 0.084(4) 0.120(6) 0.085(5) 0.024(4) 0.026(4) 0.026(4)
C404 0.062(4) 0.090(5) 0.067(4) 0.007(4) 0.027(3) 0.002(3)
C405 0.115(6) 0.062(4) 0.071(4) -0.013(3) 0.048(4) -0.023(4)
N406 0.072(3) 0.064(3) 0.078(4) 0.007(3) 0.018(3) -0.007(3)
C407 0.060(3) 0.057(3) 0.045(3) -0.001(2) 0.016(2) -0.002(3)
C408 0.078(4) 0.053(3) 0.064(4) -0.008(3) 0.025(3) -0.007(3)

loop_
_geom_bond_atom_site_label_1
_geom_bond_atom_site_label_2
_geom_bond_distance
_geom_bond_site_symmetry_2
_geom_bond_publ_flag
Cu1 N21 1.938(3) . ?
Cu1 N81 1.940(3) . ?
Cu1 N11 2.144(3) . ?
Cu1 N71 2.170(3) . ?
Cu1 N31 2.468(3) . ?
Cu2 N51 1.929(4) . ?
Cu2 N111 1.933(3) . ?
Cu2 N121 2.156(4) . ?
Cu2 N61 2.157(4) . ?
Li1 O217 2.00(2) . ?
Li1 O22A 2.029(15) . ?
Li1 O214 2.111(15) . ?
Li1 N403 2.118(19) . ?
Li1 O203 2.116(16) . ?
Li1 O22B 2.18(2) . ?
Li1 C216 2.67(2) . ?
Li1 C23A 2.78(2) . ?
Li2 O310 1.974(16) . ?
Li2 N400 2.052(17) . ?
Li2 O307 2.062(15) . ?
Li2 O6B 2.075(17) . ?
Li2 O6F 2.120(17) . ?
Li2 O303 2.324(17) . ?
N11 C16 1.338(6) . ?
N11 C12 1.349(6) . ?
C12 C13 1.388(6) . ?
C12 C25 1.473(7) . ?
C13 C14 1.378(8) . ?
C14 C15 1.381(8) . ?
C15 C16 1.389(7) . ?
N21 C22 1.316(5) . ?
N21 C25 1.363(6) . ?
C22 C36 1.462(6) . ?
C22 S23 1.715(4) . ?
S23 C24 1.707(6) . ?
C24 C25 1.354(7) . ?
N31 C32 1.321(6) . ?
N31 C36 1.355(5) . ?
C32 C33 1.410(6) . ?
C32 C42 1.490(6) . ?
C33 O200 1.342(5) . ?
C33 C34 1.396(6) . ?
C34 C35 1.380(7) . ?
C35 C36 1.382(6) . ?
N41 C42 1.316(6) . ?
N41 C46 1.361(5) . ?
C42 C43 1.407(6) . ?
C43 O220 1.347(6) . ?
C43 C44 1.400(6) . ?
C44 C45 1.374(7) . ?
C45 C46 1.384(7) . ?
C46 C52 1.440(7) . ?
N51 C52 1.301(6) . ?
N51 C55 1.382(6) . ?
C52 S53 1.725(4) . ?
S53 C54 1.709(6) . ?
C54 C55 1.358(7) . ?
C55 C62 1.464(7) . ?
N61 C66 1.340(6) . ?
N61 C62 1.359(6) . ?
C62 C63 1.391(7) . ?
C63 C64 1.365(8) . ?
C64 C65 1.376(8) . ?
C65 C66 1.385(8) . ?
N71 C76 1.339(6) . ?
N71 C72 1.348(5) . ?
C72 C73 1.381(6) . ?
C72 C85 1.478(6) . ?
C73 C74 1.378(7) . ?
C74 C75 1.378(7) . ?
C75 C76 1.389(6) . ?
N81 C82 1.309(5) . ?
N81 C85 1.371(5) . ?
C82 C96 1.462(6) . ?
C82 S83 1.713(4) . ?
S83 C84 1.717(5) . ?
C84 C85 1.352(6) . ?
N91 C92 1.326(5) . ?
N91 C96 1.352(5) . ?
C92 C93 1.415(6) . ?
C92 C102 1.493(6) . ?
C93 O300 1.361(5) . ?
C93 C94 1.375(6) . ?
C94 C95 1.382(6) . ?
C95 C96 1.391(6) . ?
N101 C102 1.322(6) . ?
N101 C106 1.358(5) . ?
C102 C103 1.400(6) . ?
C103 O316 1.351(5) . ?
C103 C104 1.400(6) . ?
C104 C105 1.380(7) . ?
C105 C106 1.385(7) . ?
C106 C112 1.454(6) . ?
N111 C112 1.309(6) . ?
N111 C115 1.368(6) . ?
C112 S113 1.721(4) . ?
S113 C114 1.716(6) . ?
C114 C115 1.353(7) . ?
C115 C122 1.466(7) . ?
N121 C126 1.339(7) . ?
N121 C122 1.357(6) . ?
C122 C123 1.380(7) . ?
C123 C124 1.387(9) . ?
C124 C125 1.357(9) . ?
C125 C126 1.394(8) . ?
O200 C201 1.442(6) . ?
C201 C202 1.497(7) . ?
C202 O203 1.400(7) . ?
O203 C20A 1.396(12) . ?
O203 C20B 1.475(12) . ?
C20A C21A 1.526(15) . ?
C21A O22A 1.551(13) . ?
O22A C23A 1.488(12) . ?
C23A C24A 1.545(14) . ?
C24A O214 1.476(12) . ?
C20B C21B 1.530(13) . ?
C21B O22B 1.542(13) . ?
O22B C23B 1.504(13) . ?
C23B C24B 1.545(15) . ?
C24B O214 1.479(13) . ?
O214 C215 1.486(13) . ?
C215 C216 1.432(13) . ?
C216 O217 1.427(9) . ?
O217 C218 1.450(8) . ?
C218 C219 1.444(9) . ?
C219 O220 1.446(6) . ?
O300 C301 1.452(6) . ?
C301 C302 1.479(10) . ?
C302 O303 1.415(9) . ?
O303 C30A 1.352(17) . ?
O303 C30B 1.462(12) . ?
C30A C306 1.430(14) . ?
C30B C306 1.433(13) . ?
C306 O307 1.418(9) . ?
O307 C308 1.383(8) . ?
C308 C309 1.494(11) . ?
C309 O310 1.437(9) . ?
O310 C311 1.429(8) . ?
C311 C312 1.430(11) . ?
C312 O313 1.432(8) . ?
O313 C314 1.351(8) . ?
C314 C315 1.503(8) . ?
C315 O316 1.427(6) . ?
Cl1 O1C 1.381(5) . ?
Cl1 O1D 1.390(5) . ?
Cl1 O1A 1.404(5) . ?
Cl1 O1B 1.504(6) . ?
Cl2 O2B 1.415(5) . ?
Cl2 O2A 1.422(4) . ?
Cl2 O2D 1.439(4) . ?
Cl2 O2C 1.439(5) . ?
Cl3 O3C 1.408(4) . ?
Cl3 O3B 1.427(4) . ?
Cl3 O3A 1.428(4) . ?
Cl3 O3D 1.432(3) . ?
Cl4 O4D 1.399(6) . ?
Cl4 O4B 1.403(5) . ?
Cl4 O4C 1.408(5) . ?
Cl4 O4A 1.414(4) . ?
Cl5A O5C 1.380(9) . ?
Cl5A O5B 1.404(10) . ?
Cl5A O5A 1.452(6) . ?
Cl5A O5D 1.458(10) . ?
Cl5B O5G 1.365(10) . ?
Cl5B O5F 1.422(10) . ?
Cl5B O5H 1.496(12) . ?
Cl6A O6C 1.360(9) . ?
Cl6A O6A 1.392(9) . ?
Cl6A O6B 1.405(8) . ?
Cl6A O6D 1.466(9) . ?
N400 C401 1.157(12) . ?
C401 C402 1.430(15) . ?
N403 C404 1.167(10) . ?
C404 C405 1.436(11) . ?
N406 C407 1.120(8) . ?
C407 C408 1.467(8) . ?
